data_4003197
loop_
_publ_author_name
'McKellar, Scott C.'
'Sotelo, Jorge'
'Greenaway, Alex'
'Mowat, John P. S.'
'Kvam, Odin'
'Morrison, Carole A.'
'Wright, Paul A.'
'Moggach, Stephen A.'

_publ_section_title
;
 Pore Shape Modification of a Microporous Metal--Organic Framework Using
 High Pressure: Accessing a New Phase with Oversized Guest Molecules
;
_journal_issue 2
_journal_name_full 'Chemistry of Materials'
_journal_page_first 466
_journal_paper_doi 10.1021/acs.chemmater.5b02891
_journal_volume 28
_journal_year 2016
_chemical_formula_moiety 'C24 H12 O12 Sc2'
_chemical_formula_sum 'C24 H12 O12 Sc2'
_chemical_formula_weight 582.26
_space_group_IT_number 70
_space_group_name_Hall '-F 2uv 2vw'
_space_group_name_H-M_alt 'F d d d :2'
_symmetry_cell_setting orthorhombic
_symmetry_Int_Tables_number 70
_symmetry_space_group_name_Hall '-F 2uv 2vw'
_symmetry_space_group_name_H-M 'F d d d :2'
_atom_sites_solution_hydrogens difmap
_atom_sites_solution_primary other
_audit_creation_date 15-06-08
_audit_creation_method CRYSTALS_ver_14.40
_cell_angle_alpha 90
_cell_angle_beta 90
_cell_angle_gamma 90
_cell_formula_units_Z 8
_cell_length_a 8.7578(9)
_cell_length_b 20.7293(11)
_cell_length_c 34.292(3)
_cell_measurement_reflns_used 1850
_cell_measurement_temperature 293
_cell_measurement_theta_max 22
_cell_measurement_theta_min 4
_cell_volume 6225.5(9)
_computing_cell_refinement 'Apex2 (Bruker AXS, 2006)'
_computing_data_collection 'Apex2 (Bruker AXS, 2006)'
_computing_data_reduction 'Apex2 (Bruker AXS, 2006)'
_computing_molecular_graphics 'CAMERON (Watkin et al., 1996)'
_computing_publication_material 'CRYSTALS (Betteridge et al., 2003)'
_computing_structure_refinement 'CRYSTALS (Betteridge et al., 2003)'
_computing_structure_solution 'USER DEFINED STRUCTURE SOLUTION'
_diffrn_ambient_pressure 200000
_diffrn_ambient_temperature 293
_diffrn_measured_fraction_theta_full 0.733
_diffrn_measured_fraction_theta_max 0.686
_diffrn_measurement_device Area
_diffrn_measurement_device_type 'Bruker Kappa Apex2'
_diffrn_measurement_method \w
_diffrn_radiation_monochromator graphite
_diffrn_radiation_probe x-ray
_diffrn_radiation_type 'Mo K\a'
_diffrn_radiation_wavelength 0.71073
_diffrn_reflns_av_R_equivalents 0.083
_diffrn_reflns_limit_h_max 7
_diffrn_reflns_limit_h_min -7
_diffrn_reflns_limit_k_max 21
_diffrn_reflns_limit_k_min -21
_diffrn_reflns_limit_l_max 32
_diffrn_reflns_limit_l_min -31
_diffrn_reflns_number 3979
_diffrn_reflns_theta_full 16.200
_diffrn_reflns_theta_max 21.600
_diffrn_reflns_theta_min 3.803
_diffrn_standards_number 0
_exptl_absorpt_coefficient_mu 0.487
_exptl_absorpt_correction_T_max 0.95
_exptl_absorpt_correction_T_min 0.78
_exptl_absorpt_correction_type multi-scan
_exptl_absorpt_process_details 'SADABS (Siemens, 1996)'
_exptl_crystal_colour colourless
_exptl_crystal_density_diffrn 1.242
_exptl_crystal_density_method 'not measured'
_exptl_crystal_description block
_exptl_crystal_F_000 2352
_exptl_crystal_size_max 0.200
_exptl_crystal_size_mid 0.100
_exptl_crystal_size_min 0.100
_refine_diff_density_max 0.72
_refine_diff_density_min -0.47
_refine_ls_extinction_coef 8.524
_refine_ls_extinction_method 'Larson (1970), Equation 22'
_refine_ls_goodness_of_fit_ref 1.0082
_refine_ls_hydrogen_treatment noref
_refine_ls_matrix_type full
_refine_ls_number_parameters 97
_refine_ls_number_reflns 625
_refine_ls_number_restraints 101
_refine_ls_R_factor_all 0.0742
_refine_ls_R_factor_gt 0.0523
_refine_ls_shift/su_max 0.0014452
_refine_ls_shift/su_mean 0.0000812
_refine_ls_structure_factor_coef Fsqd
_refine_ls_weighting_details
;
 Method= Modified Sheldrick 
 w=1/[\s^2^(F^2^) + ( 0.05P)^2^ +99.12P] 
 ,where P=(max(Fo^2^,0) + 2Fc^2^)/3 
;
_refine_ls_weighting_scheme calc
_refine_ls_wR_factor_all 0.1222
_refine_ls_wR_factor_gt 0.1141
_refine_ls_wR_factor_ref 0.1222
_reflns_limit_h_max 7
_reflns_limit_h_min 0
_reflns_limit_k_max 21
_reflns_limit_k_min 0
_reflns_limit_l_max 32
_reflns_limit_l_min 0
_reflns_number_gt 463
_reflns_number_total 629
_reflns_threshold_expression I>2.0\s(I)
_oxford_diffrn_Wilson_B_factor 0.00
_oxford_diffrn_Wilson_scale 0.00
_oxford_refine_ls_r_factor_ref 0.0742
_oxford_refine_ls_scale 0.05312(3)
_oxford_reflns_number_all 625
_oxford_reflns_threshold_expression_ref I>-3.0\s(I)
_oxford_structure_analysis_title 'ST4046s in Fddd'
_cod_data_source_file cm5b02891_si_003.cif
_cod_data_source_block SC2BDC3_mh_I
_cod_depositor_comments
;
The following automatic conversions were performed:

data item '_atom_sites_solution_primary' value 'Other' was changed to
'other' in accordance with the
/home/saulius/struct/COD-crude-data/automatic-downloads/DataCite-retrospective/ACS/depositions/lib/dictionaries/cif_core.dic
dictionary named 'cif_core.dic' version 2.4.2 last updated on
2011-04-26.

Automatic conversion script
Id: cif_fix_values 6909 2019-04-08 15:41:33Z antanas 
;
_cod_original_sg_symbol_H-M 'F d d d'
_cod_database_code 4003197

loop_
_symmetry_equiv_pos_as_xyz
x,y,z
-x,-y,-z
x,y+1/2,z+1/2
-x,-y+1/2,-z+1/2
x+1/2,y,z+1/2
-x+1/2,-y,-z+1/2
x+1/2,y+1/2,z
-x+1/2,-y+1/2,-z
-x,y+1/4,z+1/4
x,-y+1/4,-z+1/4
-x,y+3/4,z+3/4
x,-y+3/4,-z+3/4
-x+1/2,y+1/4,z+3/4
x+1/2,-y+1/4,-z+3/4
-x+1/2,y+3/4,z+1/4
x+1/2,-y+3/4,-z+1/4
x+1/4,-y,z+1/4
-x+1/4,y,-z+1/4
x+1/4,-y+1/2,z+3/4
-x+1/4,y+1/2,-z+3/4
x+3/4,-y,z+3/4
-x+3/4,y,-z+3/4
x+3/4,-y+1/2,z+1/4
-x+3/4,y+1/2,-z+1/4
-x+1/4,-y+3/4,z+1/2
x+1/4,y+3/4,-z+1/2
-x+1/4,-y+5/4,z+1
x+1/4,y+5/4,-z+1
-x+3/4,-y+3/4,z+1
x+3/4,y+3/4,-z+1
-x+3/4,-y+5/4,z+1/2
x+3/4,y+5/4,-z+1/2

loop_
_atom_site_label
_atom_site_type_symbol
_atom_site_fract_x
_atom_site_fract_y
_atom_site_fract_z
_atom_site_U_iso_or_equiv
_atom_site_occupancy
_atom_site_adp_type
_atom_site_refinement_flags_posn
_atom_site_refinement_flags_adp
Sc1 Sc 0.3750 0.3750 0.63561(5) 0.0152 1.0000 Uani S T
O1 O 0.2457(7) 0.3342(2) 0.59289(14) 0.0504 1.0000 Uani . U
O2 O 0.0087(7) 0.3335(2) 0.57019(12) 0.0394 1.0000 Uani . U
O3 O 0.2452(7) 0.45798(18) 0.63555(15) 0.0460 1.0000 Uani . U
C1 C 0.1463(11) 0.3204(3) 0.5675(2) 0.0327 1.0000 Uani D U
C2 C 0.2005(7) 0.2835(2) 0.53225(16) 0.0354 1.0000 Uani D U
C3 C 0.0961(7) 0.2634(3) 0.50490(17) 0.0593 1.0000 Uani D U
C4 C 0.1460(9) 0.2300(3) 0.47213(18) 0.0622 1.0000 Uani D U
C5 C 0.1250 0.4855(4) 0.6250 0.0342 1.0000 Uani DS TU
C6 C 0.1250 0.5579(3) 0.6250 0.0464 1.0000 Uani DS TU
C7 C 0.2579(9) 0.5910(5) 0.6345(3) 0.0470 0.5000 Uani D U
C8 C 0.2580(10) 0.6584(5) 0.6340(3) 0.0511 0.5000 Uani D U
H3 H -0.0089 0.2736 0.5078 0.0723 1.0000 Uiso . .
H4 H 0.0748 0.2174 0.4524 0.0760 1.0000 Uiso . .
H7 H 0.3482 0.5680 0.6410 0.0543 0.5000 Uiso . .
H8 H 0.3490 0.6813 0.6403 0.0585 0.5000 Uiso . .

loop_
_atom_site_aniso_label
_atom_site_aniso_U_11
_atom_site_aniso_U_22
_atom_site_aniso_U_33
_atom_site_aniso_U_23
_atom_site_aniso_U_13
_atom_site_aniso_U_12
Sc1 0.0109(18) 0.0202(8) 0.0145(12) 0.0000 0.0000 -0.0017(9)
O1 0.041(5) 0.084(4) 0.027(3) -0.036(3) -0.008(3) -0.002(3)
O2 0.033(4) 0.063(3) 0.022(3) -0.022(2) 0.004(3) 0.010(3)
O3 0.040(5) 0.021(2) 0.077(4) -0.001(2) -0.008(3) 0.003(2)
C1 0.030(4) 0.048(4) 0.020(4) -0.018(3) -0.006(3) 0.005(4)
C2 0.019(5) 0.065(5) 0.022(4) -0.024(3) 0.000(3) -0.003(4)
C3 0.026(6) 0.117(6) 0.035(5) -0.049(4) -0.013(3) 0.018(5)
C4 0.021(5) 0.121(6) 0.044(5) -0.058(4) -0.007(4) 0.008(5)
C5 0.033(7) 0.025(3) 0.045(7) 0.0000 0.002(6) 0.0000
C6 0.029(9) 0.025(3) 0.085(8) 0.0000 -0.007(6) 0.0000
C7 0.028(9) 0.030(5) 0.083(9) -0.012(6) -0.016(7) 0.003(7)
C8 0.024(11) 0.034(5) 0.095(11) -0.015(8) -0.020(8) -0.001(8)

loop_
_atom_type_symbol
_atom_type_scat_dispersion_real
_atom_type_scat_dispersion_imag
_atom_type_scat_Cromer_Mann_a1
_atom_type_scat_Cromer_Mann_b1
_atom_type_scat_Cromer_Mann_a2
_atom_type_scat_Cromer_Mann_b2
_atom_type_scat_Cromer_Mann_a3
_atom_type_scat_Cromer_Mann_b3
_atom_type_scat_Cromer_Mann_a4
_atom_type_scat_Cromer_Mann_b4
_atom_type_scat_Cromer_Mann_c
_atom_type_scat_source
C 0.0033 0.0016 2.3100 20.8439 1.0200 10.2075 1.5886 0.5687 0.8650 51.6512 0.2156 'International Tables Vol C 4.2.6.8 and 6.1.1.4'
H 0.0000 0.0000 0.4930 10.5109 0.3229 26.1257 0.1402 3.1424 0.0408 57.7998 0.0030 'International Tables Vol C 4.2.6.8 and 6.1.1.4'
O 0.0106 0.0060 3.0485 13.2771 2.2868 5.7011 1.5463 0.3239 0.8670 32.9089 0.2508 'International Tables Vol C 4.2.6.8 and 6.1.1.4'
Sc 0.2519 0.3716 9.1890 9.0213 7.3679 0.5729 1.6409 136.1080 1.4680 51.3531 1.3329 'International Tables Vol C 4.2.6.8 and 6.1.1.4'

loop_
_geom_angle_atom_site_label_1
_geom_angle_site_symmetry_1
_geom_angle_atom_site_label_2
_geom_angle_atom_site_label_3
_geom_angle_site_symmetry_3
_geom_angle
_geom_angle_publ_flag
O2 16_556 Sc1 O2 18_556 87.6(3) yes
O2 16_556 Sc1 O3 29_554 92.0(2) yes
O2 18_556 Sc1 O3 29_554 88.1(2) yes
O2 16_556 Sc1 O1 29_554 92.2(2) yes
O2 18_556 Sc1 O1 29_554 179.7(2) yes
O3 29_554 Sc1 O1 29_554 92.2(2) yes
O2 16_556 Sc1 O1 . 179.7(2) yes
O2 18_556 Sc1 O1 . 92.2(2) yes
O3 29_554 Sc1 O1 . 87.7(2) yes
O1 29_554 Sc1 O1 . 87.9(3) yes
O2 16_556 Sc1 O3 . 88.1(2) yes
O2 18_556 Sc1 O3 . 92.0(2) yes
O3 29_554 Sc1 O3 . 179.9(3) yes
O1 29_554 Sc1 O3 . 87.7(2) yes
O1 . Sc1 O3 . 92.2(2) yes
Sc1 . O1 C1 . 166.7(5) yes
Sc1 16_456 O2 C1 . 133.3(4) yes
Sc1 . O3 C5 . 147.7(5) yes
O1 . C1 O2 . 124.6(7) yes
O1 . C1 C2 . 116.8(7) yes
O2 . C1 C2 . 118.5(6) yes
C1 . C2 C4 8_556 119.8(6) yes
C1 . C2 C3 . 119.5(5) yes
C4 8_556 C2 C3 . 120.8(5) yes
C2 . C3 C4 . 119.6(5) yes
C2 . C3 H3 . 120.4 no
C4 . C3 H3 . 119.9 no
C3 . C4 C2 8_556 119.6(6) yes
C3 . C4 H4 . 120.2 no
C2 8_556 C4 H4 . 120.2 no
O3 . C5 O3 18_556 125.7(8) yes
O3 . C5 C6 . 117.2(4) yes
O3 18_556 C5 C6 . 117.2(4) yes
C5 . C6 C8 27_554 120.1(5) yes
C5 . C6 C8 10_566 120.1(5) yes
C8 27_554 C6 C8 10_566 119.7(10) yes
C5 . C6 C7 18_556 119.6(5) yes
C8 27_554 C6 C7 18_556 26.3(5) yes
C8 10_566 C6 C7 18_556 113.6(6) yes
C5 . C6 C7 . 119.6(5) yes
C8 27_554 C6 C7 . 113.6(6) yes
C8 10_566 C6 C7 . 26.3(5) yes
C7 18_556 C6 C7 . 120.7(9) yes
C7 10_566 C7 C6 . 110.6(5) yes
C7 10_566 C7 H8 10_566 92.9 no
C6 . C7 H8 10_566 101.1 no
C7 10_566 C7 C8 . 24.1(5) yes
C6 . C7 C8 . 119.5(7) yes
H8 10_566 C7 C8 . 111.1 no
C7 10_566 C7 H7 . 123.7 no
C6 . C7 H7 . 120.2 no
H8 10_566 C7 H7 . 56.4 no
C8 . C7 H7 . 120.2 no
C8 10_566 C8 C7 . 24.7(5) yes
C8 10_566 C8 C6 27_554 111.6(6) yes
C7 . C8 C6 27_554 120.2(7) yes
C8 10_566 C8 H7 10_566 94.3 no
C7 . C8 H7 10_566 113.3 no
C6 27_554 C8 H7 10_566 100.1 no
C8 10_566 C8 H8 . 123.2 no
C7 . C8 H8 . 119.8 no
C6 27_554 C8 H8 . 120.0 no
H7 10_566 C8 H8 . 55.8 no
C7 . H7 C8 10_566 29.1 no
C8 . H8 C7 10_566 29.6 no

loop_
_geom_bond_atom_site_label_1
_geom_bond_atom_site_label_2
_geom_bond_site_symmetry_2
_geom_bond_distance
_geom_bond_publ_flag
Sc1 O2 16_556 2.100(5) yes
Sc1 O2 18_556 2.100(5) yes
Sc1 O3 29_554 2.062(4) yes
Sc1 O1 29_554 2.035(5) yes
Sc1 O1 . 2.035(5) yes
Sc1 O3 . 2.062(4) yes
O1 C1 . 1.265(9) yes
O2 C1 . 1.239(9) yes
O3 C5 . 1.251(6) yes
C1 C2 . 1.506(8) yes
C2 C4 8_556 1.382(7) yes
C2 C3 . 1.375(7) yes
C3 C4 . 1.390(6) yes
C3 H3 . 0.949 no
C4 H4 . 0.956 no
C5 C6 . 1.499(11) yes
C6 C8 27_554 1.394(8) yes
C6 C8 10_566 1.394(8) yes
C6 C7 18_556 1.390(8) yes
C6 C7 . 1.390(8) yes
C7 C7 10_566 1.55(2) yes
C7 H8 10_566 1.253 no
C7 C8 . 1.397(7) yes
C7 H7 . 0.951 no
C8 C8 10_566 1.52(2) yes
C8 H7 10_566 1.266 no
C8 H8 . 0.951 no
